data_7046676
loop_
_publ_author_name
'Tchitchekova, Deyana S.'
'Frontera, Carlos'
'Ponrouch, Alexandre'
'Krich, Christopher'
'Bard\'e, Fanny'
'Palac\'in, M Rosa'

_publ_section_title
;
 Electrochemical calcium extraction from
 1D-Ca<sub>3</sub>Co<sub>2</sub>O<sub>6</sub>.
;
_journal_issue 33
_journal_name_full 'Dalton transactions (Cambridge, England : 2003)'
_journal_page_first 11298
_journal_page_last 11302
_journal_paper_doi 10.1039/c8dt01754a
_journal_volume 47
_journal_year 2018
_chemical_formula_sum 'Ca1.155 Co O6'
_chemical_formula_weight 201.2
_space_group_IT_number 166
_space_group_name_Hall '-R 3 2"'
_space_group_name_H-M_alt 'R -3 m :H'
_space_group_ssg_name R-3m(00\g)0s
_symmetry_cell_setting trigonal
_symmetry_space_group_name_Hall '-R 3 2"'
_symmetry_space_group_name_H-M 'R -3 m :H'
_cell_angle_alpha 90
_cell_angle_beta 90
_cell_angle_gamma 120
_cell_formula_units_Z 3
_cell_length_a 9.1271
_cell_length_b 9.1271
_cell_length_c 2.4228
_cell_measurement_temperature 293
_cell_modulation_dimension 1
_cell_subsystems_number 2
_cell_volume 174.789
_diffrn_ambient_temperature 293
_diffrn_radiation_probe x-ray
_diffrn_radiation_wavelength 0.63556
_exptl_absorpt_coefficient_mu 7.081
_exptl_crystal_density_diffrn 5.7348
_exptl_crystal_F_000 152
_pd_instr_location ' ?'
_pd_meas_2theta_range_inc 0.006
_pd_meas_2theta_range_max 68.094
_pd_meas_2theta_range_min 1.026
_pd_meas_number_of_points 11179
_pd_proc_2theta_range_inc 0.006
_pd_proc_2theta_range_max 68.094
_pd_proc_2theta_range_min 4.002
_pd_proc_ls_background_function 'Manual background'
_pd_proc_ls_pref_orient_corr none
_pd_proc_ls_profile_function Pseudo-Voigt
_pd_proc_ls_prof_R_factor 0.0440
_pd_proc_ls_prof_wR_expected 0.0046
_pd_proc_ls_prof_wR_factor 0.0586
_refine_ls_goodness_of_fit_all 12.84
_refine_ls_number_constraints 2
_refine_ls_number_parameters 22
_refine_ls_number_restraints 0
_refine_ls_R_factor_all 0.0514
_refine_ls_R_factor_gt 0.0505
_refine_ls_shift/su_max 10.6244
_refine_ls_shift/su_mean 3.8743
_refine_ls_weighting_scheme sigma
_refine_ls_wR_factor_all 0.0613
_refine_ls_wR_factor_gt 0.0612
_cod_data_source_file c8dt01754a1.cif
_cod_data_source_block I
_cod_depositor_comments
;
The following automatic conversions were performed:

'_diffrn_radiation_probe' value 'X-ray' changed to 'x-ray' according
to
/home/data/users/saulius/crontab/automatic-downloads/rss-feeds/RSC/lib/dictionaries/cif_core.dic
dictionary named 'cif_core.dic' version 2.4.2 from 2011-04-26.

Automatic conversion script
Id: cif_fix_values 4973 2017-02-22 13:04:09Z antanas 

 Adding full bibliography for 7046676.cif.
;
_cod_original_cell_volume 174.7925
_cod_original_formula_sum 'Ca1.155 Co1 O6'
_cod_database_code 7046676

loop_
_space_group_symop_id
_space_group_symop_operation_xyz
1 x,y,z
2 -y,x-y,z
3 -x+y,-x,z
4 y,x,-z
5 -x,-x+y,-z
6 x-y,-y,-z
7 x+0.3333333333,y+0.6666666667,z+0.6666666667
8 -y+0.3333333333,x-y+0.6666666667,z+0.6666666667
9 -x+y+0.3333333333,-x+0.6666666667,z+0.6666666667
10 y+0.3333333333,x+0.6666666667,-z+0.6666666667
11 -x+0.3333333333,-x+y+0.6666666667,-z+0.6666666667
12 x-y+0.3333333333,-y+0.6666666667,-z+0.6666666667
13 x+0.6666666667,y+0.3333333333,z+0.3333333333
14 -y+0.6666666667,x-y+0.3333333333,z+0.3333333333
15 -x+y+0.6666666667,-x+0.3333333333,z+0.3333333333
16 y+0.6666666667,x+0.3333333333,-z+0.3333333333
17 -x+0.6666666667,-x+y+0.3333333333,-z+0.3333333333
18 x-y+0.6666666667,-y+0.3333333333,-z+0.3333333333
19 -x,-y,-z
20 y,-x+y,-z
21 x-y,x,-z
22 -y,-x,z
23 x,x-y,z
24 -x+y,y,z
25 -x+0.3333333333,-y+0.6666666667,-z+0.6666666667
26 y+0.3333333333,-x+y+0.6666666667,-z+0.6666666667
27 x-y+0.3333333333,x+0.6666666667,-z+0.6666666667
28 -y+0.3333333333,-x+0.6666666667,z+0.6666666667
29 x+0.3333333333,x-y+0.6666666667,z+0.6666666667
30 -x+y+0.3333333333,y+0.6666666667,z+0.6666666667
31 -x+0.6666666667,-y+0.3333333333,-z+0.3333333333
32 y+0.6666666667,-x+y+0.3333333333,-z+0.3333333333
33 x-y+0.6666666667,x+0.3333333333,-z+0.3333333333
34 -y+0.6666666667,-x+0.3333333333,z+0.3333333333
35 x+0.6666666667,x-y+0.3333333333,z+0.3333333333
36 -x+y+0.6666666667,y+0.3333333333,z+0.3333333333

loop_
_space_group_symop_ssg_id
_space_group_symop_ssg_operation_algebraic
1 x1,x2,x3,x4
2 -x2,x1-x2,x3,x4
3 -x1+x2,-x1,x3,x4
4 x2,x1,-x3,-x4+1/2
5 x1-x2,-x2,-x3,-x4+1/2
6 -x1,-x1+x2,-x3,-x4+1/2
7 -x1,-x2,-x3,-x4
8 x2,-x1+x2,-x3,-x4
9 x1-x2,x1,-x3,-x4
10 -x2,-x1,x3,x4+1/2
11 -x1+x2,x2,x3,x4+1/2
12 x1,x1-x2,x3,x4+1/2
13 x1+2/3,x2+1/3,x3+1/3,x4
14 -x2+2/3,x1-x2+1/3,x3+1/3,x4
15 -x1+x2+2/3,-x1+1/3,x3+1/3,x4
16 x2+2/3,x1+1/3,-x3+1/3,-x4+1/2
17 x1-x2+2/3,-x2+1/3,-x3+1/3,-x4+1/2
18 -x1+2/3,-x1+x2+1/3,-x3+1/3,-x4+1/2
19 -x1+2/3,-x2+1/3,-x3+1/3,-x4
20 x2+2/3,-x1+x2+1/3,-x3+1/3,-x4
21 x1-x2+2/3,x1+1/3,-x3+1/3,-x4
22 -x2+2/3,-x1+1/3,x3+1/3,x4+1/2
23 -x1+x2+2/3,x2+1/3,x3+1/3,x4+1/2
24 x1+2/3,x1-x2+1/3,x3+1/3,x4+1/2
25 x1+1/3,x2+2/3,x3+2/3,x4
26 -x2+1/3,x1-x2+2/3,x3+2/3,x4
27 -x1+x2+1/3,-x1+2/3,x3+2/3,x4
28 x2+1/3,x1+2/3,-x3+2/3,-x4+1/2
29 x1-x2+1/3,-x2+2/3,-x3+2/3,-x4+1/2
30 -x1+1/3,-x1+x2+2/3,-x3+2/3,-x4+1/2
31 -x1+1/3,-x2+2/3,-x3+2/3,-x4
32 x2+1/3,-x1+x2+2/3,-x3+2/3,-x4
33 x1-x2+1/3,x1+2/3,-x3+2/3,-x4
34 -x2+1/3,-x1+2/3,x3+2/3,x4+1/2
35 -x1+x2+1/3,x2+2/3,x3+2/3,x4+1/2
36 x1+1/3,x1-x2+2/3,x3+2/3,x4+1/2

loop_
_atom_site_label
_atom_site_type_symbol
_atom_site_fract_x
_atom_site_fract_y
_atom_site_fract_z
_atom_site_adp_type
_atom_site_U_iso_or_equiv
_atom_site_site_symmetry_multiplicity
_atom_site_occupancy
_atom_site_calc_flag
_atom_site_subsystem_code
Co Co 0 0 0 Uani 0.0106(4) 3 1 d 1
O O 0.155 0.155 0.5 Uiso 0.0052(11) 18 0.5 d 1
Ca0 Ca 0.333333 0 0.25 Uani 0.0262(13) 6 1 d 2

loop_
_atom_site_aniso_label
_atom_site_aniso_type_symbol
_atom_site_aniso_U_11
_atom_site_aniso_U_22
_atom_site_aniso_U_33
_atom_site_aniso_U_12
_atom_site_aniso_U_13
_atom_site_aniso_U_23
Co Co 0.0069(2) 0.0069(2) 0.0180(10) 0.00344(12) 0 0
Ca0 Ca 0.0239(16) 0.0239(16) 0.031(2) 0.0120(8) 0 0

loop_
_atom_site_displace_Fourier_atom_site_label
_atom_site_displace_Fourier_axis
_atom_site_displace_Fourier_wave_vector_seq_id
_atom_site_displace_Fourier_param_cos
_atom_site_displace_Fourier_param_sin
Co x 1 0 0
Co y 1 0 0
Co z 1 0 0
Co x 2 0 0
Co y 2 0 0
Co z 2 0 -0.023(2)
Co x 3 0 0
Co y 3 0 0
Co z 3 0 0
Co x 4 0 0
Co y 4 0 0
Co z 4 0 0.000(6)
Co x 5 0 0
Co y 5 0 0
Co z 5 0 0
Co x 6 0 0
Co y 6 0 0
Co z 6 0 -0.034(3)
O x 1 -0.0565(15) -0.0018(5)
O y 1 0.0565(15) -0.0018(5)
O z 1 0.037(6) 0
O x 2 -0.0152(12) 0.0475(13)
O y 2 -0.0152(12) -0.0475(13)
O z 2 0 0.008(6)
Ca0 x 1 0.0171(4) -0.0099(2)
Ca0 y 1 0 -0.0198(4)
Ca0 z 1 0 0
Ca0 x 2 -0.0002(11) -0.0001(7)
Ca0 y 2 0 -0.0003(13)
Ca0 z 2 0 0
Ca0 x 3 0 0
Ca0 y 3 0 0
Ca0 z 3 0 -0.019(4)
Ca0 x 4 -0.0068(18) 0.0039(10)
Ca0 y 4 0 0.008(2)
Ca0 z 4 0 0
Ca0 x 5 0.000(2) 0.0002(12)
Ca0 y 5 0 0.000(2)
Ca0 z 5 0 0
Ca0 x 6 0 0
Ca0 y 6 0 0
Ca0 z 6 0 0

loop_
_atom_site_Fourier_wave_vector_seq_id
_jana_atom_site_fourier_wave_vector_q1_coeff
1 1
2 2
3 3
4 4
5 5
6 6

loop_
_atom_site_occ_special_func_atom_site_label
_atom_site_occ_special_func_crenel_c
_atom_site_occ_special_func_crenel_w
O 0.25 0.5

loop_
_atom_type_symbol
_atom_type_scat_dispersion_real
_atom_type_scat_dispersion_imag
_atom_type_scat_source
Ca 0.1969 0.2505 'International Tables Vol C tables 4.2.6.8 and 6.1.1.1'
Co 0.3372 0.8017 'International Tables Vol C tables 4.2.6.8 and 6.1.1.1'
O 0.0087 0.0049 'International Tables Vol C tables 4.2.6.8 and 6.1.1.1'

loop_
_cell_subsystem_code
_cell_subsystem_description
_cell_subsystem_matrix_W_1_1
_cell_subsystem_matrix_W_1_2
_cell_subsystem_matrix_W_1_3
_cell_subsystem_matrix_W_1_4
_cell_subsystem_matrix_W_2_1
_cell_subsystem_matrix_W_2_2
_cell_subsystem_matrix_W_2_3
_cell_subsystem_matrix_W_2_4
_cell_subsystem_matrix_W_3_1
_cell_subsystem_matrix_W_3_2
_cell_subsystem_matrix_W_3_3
_cell_subsystem_matrix_W_3_4
_cell_subsystem_matrix_W_4_1
_cell_subsystem_matrix_W_4_2
_cell_subsystem_matrix_W_4_3
_cell_subsystem_matrix_W_4_4
1 '1-st subsystem' 1 0 0 0 0 1 0 0 0 0 1 0 0 0 0 1
2 '2-nd subsystem' 1 0 0 0 0 1 0 0 0 0 0 1 0 0 1 0

loop_
_cell_wave_vector_seq_id
_cell_wave_vector_x
_cell_wave_vector_y
_cell_wave_vector_z
1 0.000000 0.000000 0.579059

loop_
_geom_bond_atom_site_label_1
_geom_bond_atom_site_label_2
_geom_bond_site_ssg_symmetry_2
_geom_bond_distance_av
_geom_bond_distance_min
_geom_bond_distance_max
Co Co 1_5545 2.42(7) 2.04(9) 2.87(9)
Co Co 1_5565 2.42(7) 2.04(9) 2.87(9)
Co O 1_5545 2.09(17) 1.5(2) 3.5(2)
Co O . 2.09(17) 1.6(2) 3.7(2)
Co O 2_5545 2.1(2) 1.5(3) 3.5(3)
Co O 2_5555 2.1(2) 1.6(3) 3.7(3)
Co O 3_5545 2.09(19) 1.5(2) 3.5(2)
Co O 3_5555 2.09(19) 1.6(2) 3.7(2)
Co O 4_5555 2.03(17) 1.4(2) 3.6(2)
Co O 4_5565 2.05(17) 1.4(2) 3.7(2)
Co O 5_5555 2.0(2) 1.4(3) 3.6(3)
Co O 5_5565 2.1(2) 1.4(3) 3.7(3)
Co O 6_5555 2.03(19) 1.4(2) 3.6(2)
Co O 6_5565 2.05(19) 1.4(2) 3.7(2)
Co O 7_5555 2.03(17) 1.4(2) 3.6(2)
Co O 7_5565 2.06(17) 1.4(2) 3.7(2)
Co O 8_5555 2.0(2) 1.4(3) 3.6(3)
Co O 8_5565 2.1(2) 1.4(3) 3.7(3)
Co O 9_5555 2.03(19) 1.4(2) 3.6(2)
Co O 9_5565 2.06(19) 1.4(2) 3.7(2)
Co O 10_5545 2.08(17) 1.5(2) 3.5(2)
Co O 10_5555 2.09(17) 1.6(2) 3.7(2)
Co O 11_5545 2.1(2) 1.5(3) 3.5(3)
Co O 11_5555 2.1(2) 1.6(3) 3.7(3)
Co O 12_5545 2.08(19) 1.5(2) 3.5(2)
Co O 12_5555 2.09(19) 1.6(2) 3.7(2)
Co Ca0 1_3455 896(6) 1.77(11) 22.64(11)
Co Ca0 1_3465 788(5) 2.07(11) 23.08(11)
Co Ca0 . 404(6) 1.35(11) 18.15(11)
Co Ca0 13_2455 886(6) 1.48(11) 27.24(11)
Co Ca0 13_2465 868(5) 2.69(10) 25.53(10)
Co Ca0 13_3455 485(5) 0.87(10) 18.85(10)
Co Ca0 13_3465 507(4) 2.52(10) 17.32(10)
Co Ca0 13_4555 381(6) 2.95(11) 15.12(11)
Co Ca0 13_4565 411(5) 2.98(11) 15.71(11)
Co Ca0 13_5545 868(6) 3.15(9) 24.14(9)
Co Ca0 13_5555 671(5) 0.98(9) 23.18(9)
Co Ca0 13_5565 644(5) 1.70(9) 23.54(9)
Co Ca0 25_4455 339(4) 1.63(10) 12.88(10)
Co Ca0 25_4465 395(5) 1.55(9) 14.12(9)
Co Ca0 25_6555 908(5) 3.04(9) 28.21(9)
Co Ca0 2_5555 404(9) 1.35(14) 18.15(14)
Co Ca0 2_6455 896(9) 1.77(14) 22.64(14)
Co Ca0 2_6465 788(8) 2.07(14) 23.08(14)
Co Ca0 14_4455 381(6) 2.95(14) 15.12(14)
Co Ca0 14_4465 411(5) 2.98(13) 15.71(13)
Co Ca0 14_4545 868(9) 3.15(14) 24.14(14)
Co Ca0 14_4555 671(8) 0.98(14) 23.18(14)
Co Ca0 14_4565 644(7) 1.70(14) 23.54(14)
Co Ca0 14_5355 886(8) 1.48(14) 27.24(14)
Co Ca0 14_5365 868(8) 2.69(14) 25.53(14)
Co Ca0 14_5455 485(8) 0.87(14) 18.85(14)
Co Ca0 14_5465 507(7) 2.52(13) 17.32(13)
Co Ca0 26_4555 908(8) 3.04(14) 28.21(14)
Co Ca0 26_5455 339(7) 1.63(14) 12.88(14)
Co Ca0 26_5465 395(7) 1.55(14) 14.12(14)
Co Ca0 3_5555 404(6) 1.35(12) 18.15(12)
Co Ca0 3_6755 896(6) 1.77(12) 22.64(12)
Co Ca0 3_6765 788(5) 2.07(12) 23.08(12)
Co Ca0 15_4445 868(5) 3.15(8) 24.14(8)
Co Ca0 15_4455 671(5) 0.98(9) 23.18(9)
Co Ca0 15_4465 644(4) 1.70(9) 23.54(9)
Co Ca0 15_5555 381(7) 2.95(14) 15.12(14)
Co Ca0 15_5565 411(6) 2.98(13) 15.71(13)
Co Ca0 15_5655 485(5) 0.87(10) 18.85(10)
Co Ca0 15_5665 507(5) 2.52(9) 17.32(9)
Co Ca0 15_6755 886(5) 1.48(11) 27.24(11)
Co Ca0 15_6765 868(4) 2.69(9) 25.53(9)
Co Ca0 27_4355 908(5) 3.04(9) 28.21(9)
Co Ca0 27_5555 339(6) 1.63(12) 12.88(12)
Co Ca0 27_5565 395(6) 1.55(11) 14.12(11)
Co Ca0 7_5565 406(6) 1.48(11) 18.16(11)
Co Ca0 7_7655 785(5) 2.11(10) 23.08(10)
Co Ca0 7_7665 896(6) 1.66(11) 22.64(11)
Co Ca0 19_3465 907(5) 3.04(9) 28.21(9)
Co Ca0 19_5555 393(5) 1.54(9) 14.20(9)
Co Ca0 19_5565 337(4) 1.62(10) 12.84(10)
Co Ca0 31_4455 646(5) 1.96(9) 23.56(9)
Co Ca0 31_4465 672(5) 0.98(9) 23.19(9)
Co Ca0 31_4475 868(6) 3.15(9) 24.15(9)
Co Ca0 31_5455 414(5) 2.98(11) 15.73(11)
Co Ca0 31_5465 382(6) 2.94(11) 15.14(11)
Co Ca0 31_6555 509(4) 2.76(10) 17.28(10)
Co Ca0 31_6565 488(5) 0.86(10) 18.85(10)
Co Ca0 31_7555 869(5) 2.94(10) 25.50(10)
Co Ca0 31_7565 887(6) 1.50(11) 27.24(11)
Co Ca0 8_4655 785(8) 2.11(14) 23.08(14)
Co Ca0 8_4665 896(9) 1.66(14) 22.64(14)
Co Ca0 8_5565 406(9) 1.48(14) 18.16(14)
Co Ca0 20_4555 393(7) 1.54(14) 14.20(14)
Co Ca0 20_4565 337(7) 1.62(14) 12.84(14)
Co Ca0 20_5465 907(8) 3.04(14) 28.21(14)
Co Ca0 32_4555 509(7) 2.76(13) 17.28(13)
Co Ca0 32_4565 488(8) 0.86(14) 18.85(14)
Co Ca0 32_4655 869(8) 2.94(14) 25.50(14)
Co Ca0 32_4665 887(8) 1.50(14) 27.24(14)
Co Ca0 32_5455 646(7) 1.97(14) 23.56(14)
Co Ca0 32_5465 672(8) 0.98(14) 23.19(14)
Co Ca0 32_5475 868(9) 3.15(14) 24.15(14)
Co Ca0 32_5555 414(5) 2.98(13) 15.73(13)
Co Ca0 32_5565 382(6) 2.94(14) 15.14(14)
Co Ca0 9_4355 785(5) 2.11(11) 23.08(11)
Co Ca0 9_4365 896(6) 1.66(13) 22.64(13)
Co Ca0 9_5565 406(6) 1.48(11) 18.16(11)
Co Ca0 21_4455 393(6) 1.54(11) 14.20(11)
Co Ca0 21_4465 337(6) 1.62(12) 12.84(12)
Co Ca0 21_5665 907(5) 3.04(9) 28.21(9)
Co Ca0 33_3255 869(4) 2.94(9) 25.50(9)
Co Ca0 33_3265 887(5) 1.50(11) 27.24(11)
Co Ca0 33_4355 509(5) 2.76(9) 17.28(9)
Co Ca0 33_4365 488(5) 0.86(10) 18.85(10)
Co Ca0 33_4455 414(6) 2.98(13) 15.73(13)
Co Ca0 33_4465 382(7) 2.94(14) 15.14(14)
Co Ca0 33_5555 646(4) 1.97(9) 23.56(9)
Co Ca0 33_5565 672(5) 0.98(9) 23.19(9)
Co Ca0 33_5575 868(5) 3.15(8) 24.15(8)
O O 8_5565 2.3(2) 0.8(3) 3.8(3)
O O 9_5565 2.3(3) 0.8(4) 3.8(4)
O Ca0 1_3465 174(3) 2.0(2) 16.4(2)
O Ca0 1_5565 115(3) 1.5(2) 16.6(2)
O Ca0 13_5565 22.9(12) 0.8(2) 6.4(2)
O Ca0 2_6465 135(4) 0.5(3) 12.6(3)
O Ca0 2_6565 111(4) 2.0(2) 12.1(2)
O Ca0 14_4565 29.9(15) 2.1(3) 7.5(3)
O Ca0 26_5465 72(6) 1.7(3) 8.4(3)
O Ca0 3_6765 157(3) 2.3(3) 14.3(3)
O Ca0 15_4465 34.6(9) 0.91(16) 9.93(16)
O Ca0 15_5565 26.3(12) 2.3(3) 8.4(3)
O Ca0 27_5565 101(6) 2.1(3) 10.5(3)
O Ca0 19_5575 92(2) 2.1(2) 14.5(2)
O Ca0 31_6565 110(3) 1.8(2) 9.4(2)
O Ca0 31_7565 191(4) 1.0(2) 15.4(2)
O Ca0 8_5565 95(5) 2.3(2) 7.2(2)
O Ca0 20_5565 26.9(13) 2.4(2) 7.2(2)
O Ca0 32_4565 122(4) 1.1(3) 9.0(3)
O Ca0 32_4665 208(5) 2.2(3) 16.5(3)
O Ca0 32_5565 119(4) 2.0(3) 14.1(3)
O Ca0 32_5575 87(4) 2.4(2) 5.0(2)
O Ca0 9_5565 76(4) 1.8(2) 9.1(2)
O Ca0 33_4365 127(3) 2.1(2) 10.0(2)
Ca0 Ca0 13_3455 5.94(13) 1.37(16) 10.32(16)
Ca0 Ca0 13_4455 7.04(14) 1.96(16) 13.93(16)
Ca0 Ca0 13_4555 7.87(12) 4.03(16) 12.68(16)
Ca0 Ca0 25_5455 7.82(12) 4.00(16) 12.65(16)
Ca0 Ca0 25_5555 6.89(14) 2.02(16) 13.91(16)
Ca0 Ca0 25_6555 6.04(12) 1.28(15) 10.31(15)
Ca0 Ca0 2_3555 25.72(15) 3.98(16) 48.98(16)
Ca0 Ca0 2_4555 16.94(16) 0.45(18) 39.94(18)
Ca0 Ca0 2_5545 9.24(12) 4.13(14) 19.10(14)
Ca0 Ca0 2_5555 9.44(16) 1.91(18) 30.94(18)
Ca0 Ca0 2_6555 8.34(13) 1.77(18) 23.59(18)
Ca0 Ca0 2_7555 13.88(14) 1.18(18) 32.71(18)
Ca0 Ca0 2_8455 25.51(16) 2.52(18) 47.26(18)
Ca0 Ca0 2_8555 20.90(14) 2.49(17) 41.84(17)
Ca0 Ca0 14_3455 17.05(15) 3.20(16) 26.52(16)
Ca0 Ca0 14_4455 9.23(14) 0.77(17) 17.79(17)
Ca0 Ca0 14_5355 11.20(15) 2.13(17) 20.95(17)
Ca0 Ca0 14_5455 6.98(16) 2.41(18) 15.22(18)
Ca0 Ca0 26_5455 6.73(14) 0.81(18) 14.92(18)
Ca0 Ca0 26_5465 7.71(8) 3.90(17) 24.69(17)
Ca0 Ca0 26_5555 9.75(16) 2.84(18) 18.42(18)
Ca0 Ca0 26_6555 7.65(13) 2.60(17) 12.31(17)
Ca0 Ca0 26_7555 11.76(12) 1.84(14) 21.42(14)
Ca0 Ca0 3_3355 25.72(11) 3.98(11) 48.98(11)
Ca0 Ca0 3_4455 16.94(11) 0.45(14) 39.94(14)
Ca0 Ca0 3_5555 9.44(13) 1.91(18) 30.94(18)
Ca0 Ca0 3_5565 9.28(10) 4.09(14) 19.10(14)
Ca0 Ca0 3_6655 8.34(11) 1.77(18) 23.59(18)
Ca0 Ca0 3_7755 13.88(10) 1.18(15) 32.71(15)
Ca0 Ca0 3_8855 20.90(11) 2.49(18) 41.84(18)
Ca0 Ca0 3_9855 25.51(12) 2.52(17) 47.26(17)
Ca0 Ca0 15_4555 9.72(14) 2.85(18) 18.45(18)
Ca0 Ca0 15_5545 7.71(8) 3.90(13) 24.69(13)
Ca0 Ca0 15_5555 6.90(14) 0.79(18) 14.89(18)
Ca0 Ca0 15_5655 7.78(13) 2.58(18) 13.05(18)
Ca0 Ca0 15_6755 11.89(11) 1.81(17) 22.17(17)
Ca0 Ca0 27_4355 17.27(10) 4.01(11) 26.51(11)
Ca0 Ca0 27_5455 9.21(11) 0.99(15) 17.76(15)
Ca0 Ca0 27_6555 6.78(14) 2.35(18) 14.31(18)
Ca0 Ca0 27_7555 11.08(15) 2.24(18) 20.22(18)
Ca0 Ca0 7_5565 5.38(13) 1.85(14) 6.81(14)
Ca0 Ca0 7_6555 6.75(12) 3.43(14) 12.35(14)
Ca0 Ca0 7_6565 5.31(13) 3.22(15) 12.55(15)
Ca0 Ca0 7_7655 7.57(11) 2.61(15) 10.87(15)
Ca0 Ca0 19_4455 7.08(10) 4.12(15) 8.21(15)
Ca0 Ca0 19_4465 15.65(11) 3.55(15) 34.62(15)
Ca0 Ca0 19_5555 4.85(11) 3.73(13) 10.99(13)
Ca0 Ca0 19_5565 13.63(11) 4.03(12) 26.94(12)
Ca0 Ca0 19_8665 19.14(11) 2.77(13) 35.05(13)
Ca0 Ca0 31_4455 18.38(12) 2.55(13) 29.58(13)
Ca0 Ca0 31_5465 10.50(10) 4.09(12) 17.70(12)
Ca0 Ca0 31_6565 6.30(11) 2.32(15) 11.16(15)
Ca0 Ca0 31_7555 12.11(10) 2.57(12) 24.61(12)
Ca0 Ca0 31_7565 8.03(12) 2.58(14) 12.99(14)
Ca0 Ca0 31_8655 14.55(10) 2.70(11) 32.25(11)
Ca0 Ca0 8_4565 10.82(13) 2.31(15) 19.20(15)
Ca0 Ca0 8_5555 8.69(12) 2.48(18) 17.75(18)
Ca0 Ca0 8_5565 4.56(10) 2.42(15) 13.16(15)
Ca0 Ca0 8_5655 9.37(15) 3.85(17) 20.14(17)
Ca0 Ca0 8_6565 8.80(16) 2.14(16) 22.18(16)
Ca0 Ca0 8_6655 8.45(11) 1.91(16) 15.67(16)
Ca0 Ca0 8_7655 13.58(13) 2.17(16) 24.62(16)
Ca0 Ca0 20_4555 6.97(14) 3.01(17) 15.07(17)
Ca0 Ca0 20_4565 10.46(13) 2.66(17) 15.92(17)
Ca0 Ca0 20_5455 10.98(17) 2.95(17) 19.32(17)
Ca0 Ca0 20_5465 14.92(16) 2.16(17) 26.60(17)
Ca0 Ca0 20_5555 4.95(12) 2.97(17) 15.08(17)
Ca0 Ca0 20_5565 9.45(14) 2.78(17) 17.53(17)
Ca0 Ca0 20_5765 15.25(15) 2.63(17) 27.03(17)
Ca0 Ca0 20_6665 12.49(13) 2.80(17) 21.51(17)
Ca0 Ca0 32_4455 13.65(13) 3.56(16) 20.24(16)
Ca0 Ca0 32_4565 11.92(14) 3.02(17) 24.94(17)
Ca0 Ca0 32_5455 12.95(14) 2.54(18) 22.71(18)
Ca0 Ca0 32_5565 7.67(13) 2.22(17) 16.01(17)
Ca0 Ca0 32_5655 12.22(15) 1.85(17) 22.85(17)
Ca0 Ca0 32_6555 12.33(14) 3.86(17) 21.48(17)
Ca0 Ca0 32_6565 10.69(13) 4.12(17) 20.62(17)
Ca0 Ca0 32_6655 12.48(14) 3.02(18) 19.59(18)
Ca0 Ca0 9_4355 13.58(10) 2.17(12) 24.62(12)
Ca0 Ca0 9_4465 8.55(11) 2.10(12) 20.72(12)
Ca0 Ca0 9_5455 8.45(12) 1.91(14) 15.67(14)
Ca0 Ca0 9_5555 8.69(13) 2.48(16) 17.75(16)
Ca0 Ca0 9_5565 4.54(12) 2.46(14) 11.71(14)
Ca0 Ca0 9_6555 9.37(13) 3.85(17) 20.14(17)
Ca0 Ca0 9_6665 11.03(10) 2.35(11) 20.44(11)
Ca0 Ca0 21_3455 10.73(15) 2.74(16) 18.47(16)
Ca0 Ca0 21_3465 14.58(15) 2.20(18) 26.59(18)
Ca0 Ca0 21_4365 12.28(14) 2.78(18) 21.05(18)
Ca0 Ca0 21_4455 4.85(10) 2.95(16) 14.00(16)
Ca0 Ca0 21_4465 9.28(14) 2.82(18) 17.52(18)
Ca0 Ca0 21_5555 7.10(10) 3.02(13) 15.80(13)
Ca0 Ca0 21_5565 10.58(13) 2.66(18) 16.38(18)
Ca0 Ca0 21_6465 15.49(15) 2.57(18) 27.48(18)
Ca0 Ca0 33_4355 12.06(13) 3.85(17) 21.47(17)
Ca0 Ca0 33_4365 10.69(11) 4.12(15) 20.62(15)
Ca0 Ca0 33_4455 12.77(14) 2.66(18) 22.75(18)
Ca0 Ca0 33_5355 12.44(14) 3.04(18) 19.16(18)
Ca0 Ca0 33_5465 7.67(12) 2.22(16) 16.01(16)
Ca0 Ca0 33_5555 13.80(13) 3.51(18) 20.25(18)
Ca0 Ca0 33_6455 12.47(14) 2.05(18) 23.30(18)
Ca0 Ca0 33_6565 11.92(11) 3.02(17) 24.94(17)
